data_1513074
loop_
_publ_author_name
'Ivanova, Bojidarka'
'Nikolova, R.'
'Zareva, S.'
'Mayer-Figge, H.'
'Sheldrick, W.'
'Spiteller, Michael'

_publ_section_title
;
 Errata for Crystal structure of 4-isonicotinoyl coumarin
;
_journal_name_full 'X-ray Structure Analysis Online'
_journal_page_first 43
_journal_page_last 43
_journal_paper_doi 10.2116/xraystruct.26.43
_journal_volume 26
_journal_year 2010
_chemical_formula_moiety 'C15 H9 N O3'
_chemical_formula_sum 'C15 H10 N6 O6'
_chemical_formula_weight 370.29
_space_group_IT_number 14
_symmetry_cell_setting monoclinic
_symmetry_space_group_name_Hall '-P 2ybc'
_symmetry_space_group_name_H-M 'P 1 21/c 1'
_atom_sites_solution_hydrogens geom
_atom_sites_solution_primary direct
_atom_sites_solution_secondary difmap
_audit_creation_method SHELXL-97
_cell_angle_alpha 90.00
_cell_angle_beta 107.449(10)
_cell_angle_gamma 90.00
_cell_formula_units_Z 4
_cell_length_a 7.801(2)
_cell_length_b 16.248(5)
_cell_length_c 9.812(2)
_cell_measurement_temperature 199(2)
_cell_volume 1186.4(5)
_computing_cell_refinement 'Bruker SAINT'
_computing_data_collection 'Bruker GIS'
_computing_data_reduction 'Bruker SAINT'
_computing_molecular_graphics 'Bruker APEX2'
_computing_structure_refinement 'SHELXL-97 (Sheldrick, 2008)'
_computing_structure_solution 'SHELXS-97 (Sheldrick, 2008)'
_diffrn_ambient_temperature 199(2)
_diffrn_measured_fraction_theta_full 0.992
_diffrn_measured_fraction_theta_max 0.992
_diffrn_measurement_device_type 'Bruker SMART X2S'
_diffrn_measurement_method '\w scans'
_diffrn_radiation_monochromator 'doubly curved silicon crystal'
_diffrn_radiation_source 'micro-focus sealed tube'
_diffrn_radiation_type MoK\a
_diffrn_radiation_wavelength 0.71073
_diffrn_reflns_av_R_equivalents 0.0463
_diffrn_reflns_av_sigmaI/netI 0.0491
_diffrn_reflns_limit_h_max 9
_diffrn_reflns_limit_h_min -9
_diffrn_reflns_limit_k_max 18
_diffrn_reflns_limit_k_min -19
_diffrn_reflns_limit_l_max 11
_diffrn_reflns_limit_l_min -11
_diffrn_reflns_number 7282
_diffrn_reflns_theta_full 25.12
_diffrn_reflns_theta_max 25.12
_diffrn_reflns_theta_min 2.51
_exptl_absorpt_coefficient_mu 0.166
_exptl_absorpt_correction_T_max 0.9836
_exptl_absorpt_correction_T_min 0.8617
_exptl_absorpt_correction_type multi-scan
_exptl_crystal_colour colorless
_exptl_crystal_density_diffrn 2.073
_exptl_crystal_density_method 'not measured'
_exptl_crystal_description needle
_exptl_crystal_F_000 760
_exptl_crystal_size_max 0.31
_exptl_crystal_size_mid 0.17
_exptl_crystal_size_min 0.10
_refine_diff_density_max 0.156
_refine_diff_density_min -0.231
_refine_diff_density_rms 0.055
_refine_ls_extinction_method none
_refine_ls_goodness_of_fit_ref 1.010
_refine_ls_hydrogen_treatment constr
_refine_ls_matrix_type full
_refine_ls_number_parameters 172
_refine_ls_number_reflns 2106
_refine_ls_number_restraints 0
_refine_ls_restrained_S_all 1.010
_refine_ls_R_factor_all 0.0778
_refine_ls_R_factor_gt 0.0434
_refine_ls_shift/su_max 0.008
_refine_ls_shift/su_mean 0.001
_refine_ls_structure_factor_coef Fsqd
_refine_ls_weighting_details 'calc w=1/[\s^2^(Fo^2^)+(0.0559P)^2^+0.0038P] where P=(Fo^2^+2Fc^2^)/3'
_refine_ls_weighting_scheme calc
_refine_ls_wR_factor_gt 0.0983
_refine_ls_wR_factor_ref 0.1118
_reflns_number_gt 1405
_reflns_number_total 2106
_reflns_threshold_expression >2sigma(I)
_cod_data_source_file AS-RN5.cif
_cod_data_source_block scan_0m_p21_c
_cod_depositor_comments
;
The following automatic conversions were performed:

'_symmetry_cell_setting' value 'Monoclinic' changed to 'monoclinic'
according to the built-in table from CIF Core dictionary named
'cif_core.dic' version 2.4.1 from 2010-06-29.

Automatic conversion script
Id: cif_fix_values 1891 2012-01-12 08:04:46Z andrius 
;
_cod_original_cell_volume 1186.3(6)
_cod_original_sg_symbol_H-M P12(1)/c1
_cod_database_code 1513074

loop_
_symmetry_equiv_pos_as_xyz
'x, y, z'
'-x, y+1/2, -z+1/2'
'-x, -y, -z'
'x, -y-1/2, z-1/2'

loop_
_atom_site_label
_atom_site_type_symbol
_atom_site_fract_x
_atom_site_fract_y
_atom_site_fract_z
_atom_site_U_iso_or_equiv
_atom_site_adp_type
_atom_site_occupancy
_atom_site_symmetry_multiplicity
_atom_site_calc_flag
_atom_site_refinement_flags
O1 O 0.05932(17) 0.39094(8) 0.05197(13) 0.0451(4) Uani 1 1 d .
O2 O -0.16137(19) 0.37779(9) 0.14660(15) 0.0576(4) Uani 1 1 d .
O3 O -0.16591(18) 0.22009(9) 0.28716(14) 0.0524(4) Uani 1 1 d .
N1 N -0.2822(2) -0.03520(11) -0.01005(19) 0.0563(5) Uani 1 1 d .
C1 C 0.4279(3) 0.38249(15) -0.0997(2) 0.0614(6) Uani 1 1 d .
H1 H 0.4919 0.4186 -0.1432 0.074 Uiso 1 1 calc R
C2 C 0.2891(3) 0.41325(14) -0.0541(2) 0.0537(6) Uani 1 1 d .
H2 H 0.2573 0.4698 -0.0650 0.064 Uiso 1 1 calc R
C3 C 0.1980(2) 0.35904(12) 0.00786(19) 0.0409(5) Uani 1 1 d .
C4 C -0.0454(2) 0.34266(12) 0.11200(19) 0.0400(5) Uani 1 1 d .
C5 C -0.0051(2) 0.25480(11) 0.12446(18) 0.0356(4) Uani 1 1 d .
C6 C -0.1174(2) 0.19988(12) 0.18510(18) 0.0374(5) Uani 1 1 d .
C7 C -0.1700(2) 0.11775(11) 0.11589(19) 0.0363(5) Uani 1 1 d .
C8 C -0.1958(3) 0.10465(12) -0.0282(2) 0.0446(5) Uani 1 1 d .
H8 H -0.1751 0.1476 -0.0870 0.053 Uiso 1 1 calc R
C9 C -0.2521(3) 0.02820(13) -0.0849(2) 0.0541(6) Uani 1 1 d .
H9 H -0.2706 0.0204 -0.1842 0.065 Uiso 1 1 calc R
C10 C 0.1325(2) 0.22452(11) 0.08360(18) 0.0392(5) Uani 1 1 d .
H10 H 0.1577 0.1673 0.0935 0.047 Uiso 1 1 calc R
C11 C 0.2419(2) 0.27639(12) 0.02559(19) 0.0394(5) Uani 1 1 d .
C12 C 0.3846(3) 0.24719(13) -0.0212(2) 0.0500(5) Uani 1 1 d .
H12 H 0.4178 0.1908 -0.0097 0.060 Uiso 1 1 calc R
C13 C 0.4755(3) 0.30023(16) -0.0833(2) 0.0591(6) Uani 1 1 d .
H13 H 0.5715 0.2805 -0.1153 0.071 Uiso 1 1 calc R
C14 C -0.2566(3) -0.02153(13) 0.1289(2) 0.0561(6) Uani 1 1 d .
H14 H -0.2769 -0.0659 0.1851 0.067 Uiso 1 1 calc R
C15 C -0.2028(3) 0.05245(13) 0.1960(2) 0.0474(5) Uani 1 1 d .
H15 H -0.1884 0.0588 0.2951 0.057 Uiso 1 1 calc R

loop_
_atom_site_aniso_label
_atom_site_aniso_U_11
_atom_site_aniso_U_22
_atom_site_aniso_U_33
_atom_site_aniso_U_23
_atom_site_aniso_U_13
_atom_site_aniso_U_12
O1 0.0545(8) 0.0336(8) 0.0500(8) -0.0024(6) 0.0200(7) -0.0009(6)
O2 0.0645(9) 0.0463(9) 0.0703(10) -0.0048(7) 0.0328(8) 0.0089(7)
O3 0.0670(9) 0.0547(10) 0.0436(8) -0.0074(7) 0.0290(7) -0.0029(7)
N1 0.0660(12) 0.0415(12) 0.0610(12) -0.0009(9) 0.0186(9) -0.0044(9)
C1 0.0521(13) 0.0701(18) 0.0635(15) 0.0131(12) 0.0197(11) -0.0148(12)
C2 0.0571(13) 0.0452(14) 0.0586(14) 0.0079(10) 0.0169(11) -0.0094(10)
C3 0.0413(11) 0.0411(13) 0.0393(11) -0.0019(9) 0.0106(9) -0.0028(9)
C4 0.0441(11) 0.0398(12) 0.0360(11) -0.0057(9) 0.0119(9) -0.0008(9)
C5 0.0387(10) 0.0366(12) 0.0312(10) -0.0025(8) 0.0099(8) 0.0019(8)
C6 0.0373(10) 0.0426(12) 0.0321(10) 0.0019(9) 0.0103(8) 0.0044(9)
C7 0.0361(10) 0.0377(12) 0.0366(11) 0.0028(8) 0.0133(8) 0.0033(8)
C8 0.0565(12) 0.0403(13) 0.0414(12) 0.0007(9) 0.0215(10) -0.0020(9)
C9 0.0713(14) 0.0463(14) 0.0474(13) -0.0076(10) 0.0221(11) -0.0098(11)
C10 0.0442(11) 0.0324(11) 0.0404(11) 0.0008(8) 0.0115(9) 0.0024(8)
C11 0.0370(10) 0.0423(13) 0.0388(11) -0.0005(8) 0.0113(9) -0.0023(8)
C12 0.0420(11) 0.0514(14) 0.0579(13) 0.0005(10) 0.0168(10) -0.0001(10)
C13 0.0430(11) 0.0737(18) 0.0650(15) 0.0025(13) 0.0226(11) -0.0042(12)
C14 0.0614(14) 0.0426(14) 0.0613(15) 0.0148(11) 0.0136(11) -0.0059(10)
C15 0.0538(12) 0.0482(14) 0.0390(11) 0.0052(10) 0.0123(9) -0.0047(10)

loop_
_atom_type_symbol
_atom_type_description
_atom_type_scat_dispersion_real
_atom_type_scat_dispersion_imag
_atom_type_scat_source
C C 0.0033 0.0016 'International Tables Vol C Tables 4.2.6.8 and 6.1.1.4'
H H 0.0000 0.0000 'International Tables Vol C Tables 4.2.6.8 and 6.1.1.4'
N N 0.0061 0.0033 'International Tables Vol C Tables 4.2.6.8 and 6.1.1.4'
O O 0.0106 0.0060 'International Tables Vol C Tables 4.2.6.8 and 6.1.1.4'

loop_
_geom_angle_atom_site_label_1
_geom_angle_atom_site_label_2
_geom_angle_atom_site_label_3
_geom_angle
C3 O1 C4 122.54(15)
C9 N1 C14 116.04(19)
C2 C1 C13 121.3(2)
C2 C1 H1 119.3
C13 C1 H1 119.3
C1 C2 C3 117.9(2)
C1 C2 H2 121.0
C3 C2 H2 121.0
O1 C3 C2 116.95(18)
O1 C3 C11 120.84(16)
C2 C3 C11 122.21(18)
O2 C4 O1 116.17(18)
O2 C4 C5 127.05(18)
O1 C4 C5 116.77(16)
C10 C5 C4 120.21(17)
C10 C5 C6 121.03(17)
C4 C5 C6 118.75(15)
O3 C6 C5 122.07(17)
O3 C6 C7 120.18(16)
C5 C6 C7 117.75(15)
C8 C7 C15 117.75(18)
C8 C7 C6 122.45(17)
C15 C7 C6 119.73(17)
C9 C8 C7 118.85(19)
C9 C8 H8 120.6
C7 C8 H8 120.6
N1 C9 C8 124.4(2)
N1 C9 H9 117.8
C8 C9 H9 117.8
C5 C10 C11 121.76(18)
C5 C10 H10 119.1
C11 C10 H10 119.1
C3 C11 C12 118.46(17)
C3 C11 C10 117.76(16)
C12 C11 C10 123.69(18)
C13 C12 C11 119.9(2)
C13 C12 H12 120.0
C11 C12 H12 120.0
C12 C13 C1 120.2(2)
C12 C13 H13 119.9
C1 C13 H13 119.9
N1 C14 C15 124.4(2)
N1 C14 H14 117.8
C15 C14 H14 117.8
C14 C15 C7 118.59(19)
C14 C15 H15 120.7
C7 C15 H15 120.7

loop_
_geom_bond_atom_site_label_1
_geom_bond_atom_site_label_2
_geom_bond_distance
O1 C3 1.381(2)
O1 C4 1.385(2)
O2 C4 1.202(2)
O3 C6 1.2170(19)
N1 C9 1.326(3)
N1 C14 1.336(3)
C1 C2 1.383(3)
C1 C13 1.384(3)
C1 H1 0.9500
C2 C3 1.382(3)
C2 H2 0.9500
C3 C11 1.384(3)
C4 C5 1.459(3)
C5 C10 1.346(2)
C5 C6 1.493(2)
C6 C7 1.498(3)
C7 C8 1.383(2)
C7 C15 1.389(3)
C8 C9 1.378(3)
C8 H8 0.9500
C9 H9 0.9500
C10 C11 1.433(2)
C10 H10 0.9500
C11 C12 1.407(3)
C12 C13 1.370(3)
C12 H12 0.9500
C13 H13 0.9500
C14 C15 1.374(3)
C14 H14 0.9500
C15 H15 0.9500
